data_2240972
loop_
_publ_author_name
'Roopashree, K. R.'
'Meenakshi, T. G.'
'Kumar, K. Mahesh'
'Kotresh, O.'
'Devarajegowda, H. C.'

_publ_section_title
;
 Crystal structure of (7-methyl-2-oxo-2<i>H</i>-chromen-4-yl)methyl
 piperidine-1-carbodithioate
;
_journal_coeditor_code ZL2626
_journal_issue 8
_journal_name_full 'Acta Crystallographica Section E'
_journal_page_first o606
_journal_page_last o607
_journal_paper_doi 10.1107/S2056989015013699
_journal_volume 71
_journal_year 2015
_chemical_formula_iupac 'C17 H19 N O2 S2'
_chemical_formula_moiety 'C17 H19 N O2 S2'
_chemical_formula_sum 'C17 H19 N O2 S2'
_chemical_formula_weight 333.45
_chemical_melting_point 420
_chemical_name_systematic
;
 (7-Methyl-2-oxo-2<i>H</i>-chromen-4-yl)methyl
piperidine-1-carbodithioate
;
_space_group_crystal_system monoclinic
_space_group_IT_number 7
_space_group_name_Hall 'P -2yc'
_space_group_name_H-M_alt 'P 1 c 1'
_symmetry_space_group_name_Hall 'P -2yc'
_symmetry_space_group_name_H-M 'P 1 c 1'
_atom_sites_solution_hydrogens geom
_audit_creation_method SHELXL-2014/7
_cell_angle_alpha 90
_cell_angle_beta 90.743(2)
_cell_angle_gamma 90
_cell_formula_units_Z 2
_cell_length_a 4.9641(2)
_cell_length_b 11.4351(3)
_cell_length_c 14.0023(4)
_cell_measurement_reflns_used 2119
_cell_measurement_temperature 296(2)
_cell_measurement_theta_max 24.998
_cell_measurement_theta_min 1.781
_cell_volume 794.77(4)
_computing_cell_refinement
;
SAINT (Bruker, 2001)
;
_computing_data_collection
;
SMART (Bruker, 2001)
;
_computing_data_reduction
;
SAINT (Bruker, 2001)
;
_computing_molecular_graphics
;
ORTEP-3 for Windows (Farrugia, 2012)
;
_computing_publication_material
;
SHELXL2014 (Sheldrick, 2015)
;
_computing_structure_refinement
;
SHELXL2014 (Sheldrick, 2015)
;
_computing_structure_solution
;
SHELXS2014 (Sheldrick, 2008)
;
_diffrn_ambient_temperature 296(2)
_diffrn_detector_area_resol_mean 10.0
_diffrn_measured_fraction_theta_full 0.963
_diffrn_measured_fraction_theta_max 0.963
_diffrn_measurement_device_type 'Bruker SMART CCD area-detector'
_diffrn_measurement_method '\w and \f scans'
_diffrn_radiation_monochromator graphite
_diffrn_radiation_source 'fine-focus sealed tube'
_diffrn_radiation_type MoK\a
_diffrn_radiation_wavelength 0.71073
_diffrn_reflns_av_R_equivalents 0.0171
_diffrn_reflns_limit_h_max 5
_diffrn_reflns_limit_h_min -5
_diffrn_reflns_limit_k_max 13
_diffrn_reflns_limit_k_min -13
_diffrn_reflns_limit_l_max 16
_diffrn_reflns_limit_l_min -13
_diffrn_reflns_number 4426
_diffrn_reflns_theta_full 24.998
_diffrn_reflns_theta_max 24.998
_diffrn_reflns_theta_min 1.781
_exptl_absorpt_coefficient_mu 0.341
_exptl_absorpt_correction_T_max 1.0000
_exptl_absorpt_correction_T_min 0.7700
_exptl_absorpt_correction_type psi-scan
_exptl_absorpt_process_details
;
(SADABS; Sheldrick, 2007)
;
_exptl_crystal_colour colourless
_exptl_crystal_density_diffrn 1.393
_exptl_crystal_description Plate
_exptl_crystal_F_000 352
_exptl_crystal_size_max 0.24
_exptl_crystal_size_mid 0.20
_exptl_crystal_size_min 0.12
_refine_diff_density_max 0.144
_refine_diff_density_min -0.134
_refine_ls_abs_structure_details
;
Flack <i>x</i> determined using 704 quotients
[(<i>I</i>^+^)-(<i>I</i>^-^)]/[(<i>I</i>^+^)+(<i>I</i>^-^)]
(Parsons <i>et al.</i>,  2013)
;
_refine_ls_abs_structure_Flack 0.05(3)
_refine_ls_extinction_method none
_refine_ls_goodness_of_fit_ref 1.040
_refine_ls_hydrogen_treatment constr
_refine_ls_matrix_type full
_refine_ls_number_parameters 200
_refine_ls_number_reflns 2119
_refine_ls_number_restraints 2
_refine_ls_restrained_S_all 1.039
_refine_ls_R_factor_all 0.0272
_refine_ls_R_factor_gt 0.0256
_refine_ls_shift/su_max 0.000
_refine_ls_shift/su_mean 0.000
_refine_ls_structure_factor_coef Fsqd
_refine_ls_weighting_details 'w=1/[\s^2^(Fo^2^)+(0.0331P)^2^+0.0991P] where P=(Fo^2^+2Fc^2^)/3'
_refine_ls_weighting_scheme calc
_refine_ls_wR_factor_gt 0.0605
_refine_ls_wR_factor_ref 0.0615
_reflns_number_gt 2027
_reflns_number_total 2119
_reflns_threshold_expression 'I > 2\s(I)'
_cod_data_source_file zl2626sup1.cif
_cod_data_source_block I
_cod_database_code 2240972
_shelx_space_group_comment
;
The symmetry employed for this shelxl refinement is uniquely defined
by the following loop, which should always be used as a source of
symmetry information in preference to the above space-group names.
They are only intended as comments.
;

loop_
_space_group_symop_operation_xyz
'x, y, z'
'x, -y, z+1/2'

loop_
_atom_site_type_symbol
_atom_site_label
_atom_site_fract_x
_atom_site_fract_y
_atom_site_fract_z
_atom_site_U_iso_or_equiv
_atom_site_adp_type
_atom_site_calc_flag
_atom_site_occupancy
S S1 0.15995(16) 0.77643(6) 0.48353(6) 0.0417(2) Uani d 1
S S2 0.42720(17) 0.60022(8) 0.35570(7) 0.0529(3) Uani d 1
O O3 0.1614(4) 0.99061(19) 0.14352(14) 0.0405(5) Uani d 1
O O4 0.4912(5) 0.8912(2) 0.07897(17) 0.0579(7) Uani d 1
N N5 0.0507(6) 0.5536(2) 0.4834(2) 0.0496(7) Uani d 1
C C6 0.3753(7) 0.9153(3) 0.1512(2) 0.0414(8) Uani d 1
C C7 0.4412(7) 0.8712(3) 0.2455(2) 0.0379(8) Uani d 1
H H7 0.5761 0.8152 0.2518 0.045 Uiso calc 1
C C8 0.3150(6) 0.9079(2) 0.3245(2) 0.0324(7) Uani d 1
C C9 0.1022(6) 0.9951(2) 0.3146(2) 0.0320(7) Uani d 1
C C10 0.0312(6) 1.0321(2) 0.2230(2) 0.0331(7) Uani d 1
C C11 -0.1659(6) 1.1147(3) 0.2057(2) 0.0373(7) Uani d 1
H H11 -0.2102 1.1357 0.1433 0.045 Uiso calc 1
C C12 -0.2979(6) 1.1663(2) 0.2814(2) 0.0370(7) Uani d 1
C C13 -0.2277(6) 1.1305(3) 0.3735(2) 0.0396(8) Uani d 1
H H13 -0.3149 1.1640 0.4252 0.047 Uiso calc 1
C C14 -0.5104(7) 1.2582(3) 0.2648(3) 0.0509(9) Uani d 1
H H14A -0.5426 1.2672 0.1975 0.076 Uiso calc 1
H H14B -0.4501 1.3312 0.2913 0.076 Uiso calc 1
H H14C -0.6742 1.2348 0.2952 0.076 Uiso calc 1
C C15 -0.0339(6) 1.0474(2) 0.3902(2) 0.0366(7) Uani d 1
H H15 0.0076 1.0254 0.4526 0.044 Uiso calc 1
C C16 0.4049(6) 0.8639(3) 0.4206(2) 0.0379(7) Uani d 1
H H16A 0.4527 0.9305 0.4601 0.045 Uiso calc 1
H H16B 0.5665 0.8174 0.4125 0.045 Uiso calc 1
C C17 0.2071(6) 0.6311(3) 0.4400(2) 0.0378(7) Uani d 1
C C18 -0.1184(8) 0.5752(3) 0.5662(3) 0.0561(10) Uani d 1
H H18A -0.3046 0.5577 0.5499 0.067 Uiso calc 1
H H18B -0.1071 0.6570 0.5839 0.067 Uiso calc 1
C C19 -0.0287(10) 0.5001(3) 0.6495(3) 0.0669(11) Uani d 1
H H19A 0.1498 0.5243 0.6704 0.080 Uiso calc 1
H H19B -0.1507 0.5116 0.7022 0.080 Uiso calc 1
C C20 -0.0229(10) 0.3718(3) 0.6234(3) 0.0746(13) Uani d 1
H H20A -0.2056 0.3438 0.6136 0.090 Uiso calc 1
H H20B 0.0579 0.3275 0.6754 0.090 Uiso calc 1
C C21 0.1378(9) 0.3527(3) 0.5330(3) 0.0733(14) Uani d 1
H H21A 0.3265 0.3689 0.5461 0.088 Uiso calc 1
H H21B 0.1224 0.2716 0.5136 0.088 Uiso calc 1
C C22 0.0400(8) 0.4302(3) 0.4529(3) 0.0630(11) Uani d 1
H H22A 0.1521 0.4192 0.3974 0.076 Uiso calc 1
H H22B -0.1436 0.4095 0.4353 0.076 Uiso calc 1

loop_
_atom_site_aniso_label
_atom_site_aniso_U_11
_atom_site_aniso_U_22
_atom_site_aniso_U_33
_atom_site_aniso_U_12
_atom_site_aniso_U_13
_atom_site_aniso_U_23
S1 0.0590(5) 0.0291(4) 0.0373(4) 0.0030(4) 0.0125(4) 0.0021(4)
S2 0.0684(6) 0.0435(5) 0.0469(5) 0.0125(4) 0.0112(5) -0.0040(4)
O3 0.0532(14) 0.0428(13) 0.0256(12) 0.0032(10) 0.0063(10) 0.0005(9)
O4 0.0800(17) 0.0586(16) 0.0356(14) 0.0054(14) 0.0226(13) -0.0038(11)
N5 0.0614(18) 0.0287(13) 0.0591(19) 0.0034(12) 0.0108(16) -0.0015(12)
C6 0.055(2) 0.0355(17) 0.034(2) -0.0090(16) 0.0097(17) -0.0066(14)
C7 0.0457(19) 0.0311(16) 0.0370(19) -0.0016(14) 0.0064(16) 0.0018(13)
C8 0.0378(17) 0.0284(15) 0.0311(17) -0.0092(13) 0.0014(14) 0.0009(12)
C9 0.0389(17) 0.0287(15) 0.0285(18) -0.0074(13) 0.0054(14) 0.0013(12)
C10 0.0429(17) 0.0304(15) 0.0262(16) -0.0078(13) 0.0048(14) -0.0022(12)
C11 0.0458(19) 0.0343(16) 0.0319(18) -0.0061(15) -0.0001(15) 0.0054(13)
C12 0.0410(17) 0.0295(16) 0.0407(19) -0.0082(13) 0.0063(15) 0.0018(14)
C13 0.0464(19) 0.0342(16) 0.038(2) -0.0052(15) 0.0136(16) -0.0059(13)
C14 0.049(2) 0.0407(19) 0.063(2) 0.0030(16) 0.0030(19) 0.0030(16)
C15 0.0479(18) 0.0354(16) 0.0266(16) -0.0073(15) 0.0026(15) 0.0009(13)
C16 0.0450(19) 0.0350(16) 0.0338(18) -0.0026(14) 0.0008(15) -0.0004(14)
C17 0.0439(18) 0.0316(16) 0.0377(19) 0.0058(14) -0.0067(15) -0.0004(13)
C18 0.061(2) 0.040(2) 0.068(3) 0.0003(17) 0.014(2) 0.0126(17)
C19 0.082(3) 0.055(2) 0.064(3) -0.003(2) -0.001(2) 0.0077(19)
C20 0.085(3) 0.048(2) 0.090(4) -0.011(2) -0.035(3) 0.024(2)
C21 0.073(3) 0.038(2) 0.109(4) -0.001(2) -0.026(3) -0.002(2)
C22 0.075(3) 0.0324(18) 0.081(3) -0.0030(18) 0.003(2) -0.0062(18)

loop_
_atom_type_symbol
_atom_type_description
_atom_type_scat_dispersion_real
_atom_type_scat_dispersion_imag
_atom_type_scat_source
C C 0.0033 0.0016 'International Tables Vol C Tables 4.2.6.8 and 6.1.1.4'
H H 0.0000 0.0000 'International Tables Vol C Tables 4.2.6.8 and 6.1.1.4'
N N 0.0061 0.0033 'International Tables Vol C Tables 4.2.6.8 and 6.1.1.4'
O O 0.0106 0.0060 'International Tables Vol C Tables 4.2.6.8 and 6.1.1.4'
S S 0.1246 0.1234 'International Tables Vol C Tables 4.2.6.8 and 6.1.1.4'

loop_
_geom_angle_atom_site_label_1
_geom_angle_atom_site_label_2
_geom_angle_atom_site_label_3
_geom_angle
C17 S1 C16 104.81(15)
C6 O3 C10 121.6(2)
C17 N5 C18 126.5(3)
C17 N5 C22 121.6(3)
C18 N5 C22 111.9(3)
O4 C6 O3 117.2(3)
O4 C6 C7 125.6(3)
O3 C6 C7 117.1(3)
C8 C7 C6 122.6(3)
C8 C7 H7 118.7
C6 C7 H7 118.7
C7 C8 C9 118.7(3)
C7 C8 C16 119.8(3)
C9 C8 C16 121.5(3)
C10 C9 C15 116.7(3)
C10 C9 C8 118.0(3)
C15 C9 C8 125.3(3)
C11 C10 O3 115.7(3)
C11 C10 C9 122.7(3)
O3 C10 C9 121.6(3)
C10 C11 C12 120.0(3)
C10 C11 H11 120.0
C12 C11 H11 120.0
C11 C12 C13 117.9(3)
C11 C12 C14 121.2(3)
C13 C12 C14 120.9(3)
C15 C13 C12 121.9(3)
C15 C13 H13 119.1
C12 C13 H13 119.1
C12 C14 H14A 109.5
C12 C14 H14B 109.5
H14A C14 H14B 109.5
C12 C14 H14C 109.5
H14A C14 H14C 109.5
H14B C14 H14C 109.5
C13 C15 C9 120.9(3)
C13 C15 H15 119.6
C9 C15 H15 119.6
C8 C16 S1 115.4(2)
C8 C16 H16A 108.4
S1 C16 H16A 108.4
C8 C16 H16B 108.4
S1 C16 H16B 108.4
H16A C16 H16B 107.5
N5 C17 S2 125.3(2)
N5 C17 S1 112.6(2)
S2 C17 S1 122.13(19)
N5 C18 C19 110.5(3)
N5 C18 H18A 109.6
C19 C18 H18A 109.6
N5 C18 H18B 109.6
C19 C18 H18B 109.6
H18A C18 H18B 108.1
C20 C19 C18 111.8(4)
C20 C19 H19A 109.3
C18 C19 H19A 109.3
C20 C19 H19B 109.3
C18 C19 H19B 109.3
H19A C19 H19B 107.9
C19 C20 C21 110.6(3)
C19 C20 H20A 109.5
C21 C20 H20A 109.5
C19 C20 H20B 109.5
C21 C20 H20B 109.5
H20A C20 H20B 108.1
C22 C21 C20 111.6(4)
C22 C21 H21A 109.3
C20 C21 H21A 109.3
C22 C21 H21B 109.3
C20 C21 H21B 109.3
H21A C21 H21B 108.0
N5 C22 C21 109.7(3)
N5 C22 H22A 109.7
C21 C22 H22A 109.7
N5 C22 H22B 109.7
C21 C22 H22B 109.7
H22A C22 H22B 108.2

loop_
_geom_bond_atom_site_label_1
_geom_bond_atom_site_label_2
_geom_bond_distance
S1 C17 1.786(3)
S1 C16 1.812(3)
S2 C17 1.657(3)
O3 C6 1.370(4)
O3 C10 1.378(3)
O4 C6 1.202(4)
N5 C17 1.330(4)
N5 C18 1.461(4)
N5 C22 1.475(4)
C6 C7 1.447(4)
C7 C8 1.346(4)
C7 H7 0.9300
C8 C9 1.458(4)
C8 C16 1.499(4)
C9 C10 1.392(4)
C9 C15 1.397(4)
C10 C11 1.379(4)
C11 C12 1.385(4)
C11 H11 0.9300
C12 C13 1.394(5)
C12 C14 1.505(4)
C13 C15 1.371(5)
C13 H13 0.9300
C14 H14A 0.9600
C14 H14B 0.9600
C14 H14C 0.9600
C15 H15 0.9300
C16 H16A 0.9700
C16 H16B 0.9700
C18 C19 1.511(5)
C18 H18A 0.9700
C18 H18B 0.9700
C19 C20 1.512(6)
C19 H19A 0.9700
C19 H19B 0.9700
C20 C21 1.521(6)
C20 H20A 0.9700
C20 H20B 0.9700
C21 C22 1.505(6)
C21 H21A 0.9700
C21 H21B 0.9700
C22 H22A 0.9700
C22 H22B 0.9700

loop_
_geom_hbond_atom_site_label_D
_geom_hbond_atom_site_label_H
_geom_hbond_atom_site_label_A
_geom_hbond_site_symmetry_A
_geom_hbond_distance_DH
_geom_hbond_distance_HA
_geom_hbond_distance_DA
_geom_hbond_angle_DHA
_geom_hbond_publ_flag
C13 H13 O4 2_475 0.93 2.45 3.223(4) 140.00 yes
C16 H16B S2 . 0.97 2.70 3.152(4) 109.00 yes
C18 H18B S1 . 0.97 2.38 2.930(4) 116.00 yes
C22 H22A S2 . 0.97 2.55 3.065(4) 113.00 yes

loop_
_geom_torsion_atom_site_label_1
_geom_torsion_atom_site_label_2
_geom_torsion_atom_site_label_3
_geom_torsion_atom_site_label_4
_geom_torsion
C10 O3 C6 O4 -173.9(3)
C10 O3 C6 C7 6.4(4)
O4 C6 C7 C8 175.3(3)
O3 C6 C7 C8 -5.1(4)
C6 C7 C8 C9 0.4(4)
C6 C7 C8 C16 -176.3(3)
C7 C8 C9 C10 3.0(4)
C16 C8 C9 C10 179.6(3)
C7 C8 C9 C15 -175.4(3)
C16 C8 C9 C15 1.2(4)
C6 O3 C10 C11 174.8(3)
C6 O3 C10 C9 -3.2(4)
C15 C9 C10 C11 -1.0(4)
C8 C9 C10 C11 -179.6(3)
C15 C9 C10 O3 176.8(2)
C8 C9 C10 O3 -1.7(4)
O3 C10 C11 C12 -176.5(2)
C9 C10 C11 C12 1.5(4)
C10 C11 C12 C13 -1.1(4)
C10 C11 C12 C14 178.9(3)
C11 C12 C13 C15 0.3(4)
C14 C12 C13 C15 -179.7(3)
C12 C13 C15 C9 0.1(5)
C10 C9 C15 C13 0.2(4)
C8 C9 C15 C13 178.6(3)
C7 C8 C16 S1 -115.5(3)
C9 C8 C16 S1 67.9(3)
C17 S1 C16 C8 85.8(3)
C18 N5 C17 S2 171.3(3)
C22 N5 C17 S2 -6.1(5)
C18 N5 C17 S1 -7.9(4)
C22 N5 C17 S1 174.7(3)
C16 S1 C17 N5 176.6(2)
C16 S1 C17 S2 -2.7(2)
C17 N5 C18 C19 -118.1(4)
C22 N5 C18 C19 59.5(4)
N5 C18 C19 C20 -55.0(5)
C18 C19 C20 C21 51.6(5)
C19 C20 C21 C22 -52.7(5)
C17 N5 C22 C21 117.6(4)
C18 N5 C22 C21 -60.2(4)
C20 C21 C22 N5 56.3(4)

_cod_database_fobs_code 2240972
